data_7200224
loop_
_publ_author_name
'Skovsgaard, Signe'
'Bond, Andrew D.'

_publ_section_title
;
 Co-crystallisation of benzoic acid derivatives with N-containing bases in
 solution and by mechanical grinding: stoichiometric variants,
 polymorphism and twinning
;
_journal_coden_ASTM CRECF4
_journal_issue 3
_journal_name_full CrystEngComm
_journal_page_first 444
_journal_page_last 453
_journal_paper_doi 10.1039/b810660f
_journal_volume 11
_journal_year 2009
_chemical_formula_moiety 'C6 H14 N2 2+, 2(C7 H5 O3 -)'
_chemical_formula_sum 'C20 H24 N2 O6'
_chemical_formula_weight 388.41
_space_group_IT_number 56
_symmetry_cell_setting orthorhombic
_symmetry_space_group_name_Hall '-P 2ab 2ac'
_symmetry_space_group_name_H-M 'P c c n'
_atom_sites_solution_hydrogens geom
_atom_sites_solution_primary direct
_atom_sites_solution_secondary difmap
_cell_angle_alpha 90.00
_cell_angle_beta 90.00
_cell_angle_gamma 90.00
_cell_formula_units_Z 8
_cell_length_a 17.7236(6)
_cell_length_b 22.0059(7)
_cell_length_c 9.8501(3)
_cell_measurement_reflns_used 5405
_cell_measurement_temperature 180(2)
_cell_measurement_theta_max 24.17
_cell_measurement_theta_min 2.95
_cell_volume 3841.8(2)
_computing_cell_refinement 'SAINT v.7.06a (Bruker, 2003)'
_computing_data_collection 'APEX2 v.1.0-22 (Bruker Nonius, 2004)'
_computing_data_reduction 'SAINT v.7.06a'
_computing_molecular_graphics 'SHELXTL v.6.10'
_computing_publication_material 'SHELXTL v.6.10'
_computing_structure_refinement 'SHELXTL v.6.10'
_computing_structure_solution 'SHELXTL v.6.10 (Sheldrick, 2000)'
_diffrn_ambient_temperature 180(2)
_diffrn_measured_fraction_theta_full 0.986
_diffrn_measured_fraction_theta_max 0.986
_diffrn_measurement_device_type 'Bruker-Nonius X8APEX-II CCD'
_diffrn_measurement_method 'thin-slice \w and \f scans'
_diffrn_radiation_monochromator graphite
_diffrn_radiation_source 'fine-focus sealed tube'
_diffrn_radiation_type MoK\a
_diffrn_radiation_wavelength 0.71073
_diffrn_reflns_av_R_equivalents 0.0324
_diffrn_reflns_av_sigmaI/netI 0.0173
_diffrn_reflns_limit_h_max 21
_diffrn_reflns_limit_h_min -21
_diffrn_reflns_limit_k_max 26
_diffrn_reflns_limit_k_min -25
_diffrn_reflns_limit_l_max 11
_diffrn_reflns_limit_l_min -11
_diffrn_reflns_number 34870
_diffrn_reflns_theta_full 25.25
_diffrn_reflns_theta_max 25.25
_diffrn_reflns_theta_min 3.57
_diffrn_standards_number 0
_exptl_absorpt_coefficient_mu 0.100
_exptl_absorpt_correction_T_max 0.996
_exptl_absorpt_correction_T_min 0.885
_exptl_absorpt_correction_type multi-scan
_exptl_absorpt_process_details
;
SADABS v.2.10 (Sheldrick, 2003)
Ratio of minimum to maximum apparent transmission: 0.888902
;
_exptl_crystal_colour colourless
_exptl_crystal_density_diffrn 1.343
_exptl_crystal_density_method 'not measured'
_exptl_crystal_description plate
_exptl_crystal_F_000 1648
_exptl_crystal_size_max 0.20
_exptl_crystal_size_mid 0.20
_exptl_crystal_size_min 0.04
_refine_diff_density_max 0.806
_refine_diff_density_min -0.296
_refine_diff_density_rms 0.043
_refine_ls_extinction_method none
_refine_ls_goodness_of_fit_ref 1.029
_refine_ls_hydrogen_treatment constr
_refine_ls_matrix_type full
_refine_ls_number_parameters 255
_refine_ls_number_reflns 3422
_refine_ls_number_restraints 0
_refine_ls_restrained_S_all 1.029
_refine_ls_R_factor_all 0.0552
_refine_ls_R_factor_gt 0.0431
_refine_ls_shift/su_max 0.000
_refine_ls_shift/su_mean 0.000
_refine_ls_structure_factor_coef Fsqd
_refine_ls_weighting_details 'calc w=1/[\s^2^(Fo^2^)+(0.0644P)^2^+2.4477P] where P=(Fo^2^+2Fc^2^)/3'
_refine_ls_weighting_scheme calc
_refine_ls_wR_factor_gt 0.1166
_refine_ls_wR_factor_ref 0.1273
_reflns_number_gt 2772
_reflns_number_total 3422
_reflns_threshold_expression I>2\s(I)
_cod_data_source_file B810660F.txt
_cod_data_source_block 5
_cod_depositor_comments
;
 Replaced the incorrect bibliographical reference to the original
 publication with a proper one.

 Antanas Vaitkus,
 2019-09-18
;
_cod_database_code 7200224

loop_
_symmetry_equiv_pos_as_xyz
'x, y, z'
'-x+1/2, -y+1/2, z'
'-x, y+1/2, -z+1/2'
'x+1/2, -y, -z+1/2'
'-x, -y, -z'
'x-1/2, y-1/2, -z'
'x, -y-1/2, z-1/2'
'-x-1/2, y, z-1/2'

loop_
_atom_site_label
_atom_site_type_symbol
_atom_site_fract_x
_atom_site_fract_y
_atom_site_fract_z
_atom_site_U_iso_or_equiv
_atom_site_adp_type
_atom_site_occupancy
_atom_site_symmetry_multiplicity
_atom_site_calc_flag
_atom_site_refinement_flags
_atom_site_disorder_assembly
_atom_site_disorder_group
O11 O 0.60989(8) 0.44345(6) 0.40931(14) 0.0360(3) Uani 1 1 d . . .
O12 O 0.57038(8) 0.34871(6) 0.44071(13) 0.0370(3) Uani 1 1 d . . .
O13 O 0.59035(9) 0.26888(6) 0.26113(15) 0.0448(4) Uani 1 1 d . . .
H13 H 0.5731 0.2846 0.3324 0.067 Uiso 1 1 calc R . .
C11 C 0.64265(9) 0.36907(8) 0.24475(18) 0.0253(4) Uani 1 1 d . . .
C12 C 0.63200(10) 0.31016(8) 0.19406(19) 0.0289(4) Uani 1 1 d . . .
C13 C 0.66541(11) 0.29267(9) 0.0726(2) 0.0369(5) Uani 1 1 d . . .
H13A H 0.6568 0.2531 0.0372 0.044 Uiso 1 1 calc R . .
C14 C 0.71106(12) 0.33288(10) 0.0035(2) 0.0425(5) Uani 1 1 d . . .
H14A H 0.7340 0.3207 -0.0793 0.051 Uiso 1 1 calc R . .
C15 C 0.72398(11) 0.39093(10) 0.0532(2) 0.0420(5) Uani 1 1 d . . .
H15A H 0.7559 0.4182 0.0053 0.050 Uiso 1 1 calc R . .
C16 C 0.68992(10) 0.40870(9) 0.1731(2) 0.0330(4) Uani 1 1 d . . .
H16A H 0.6987 0.4484 0.2075 0.040 Uiso 1 1 calc R . .
C17 C 0.60584(10) 0.39012(8) 0.37251(18) 0.0266(4) Uani 1 1 d . . .
O21 O 0.45271(9) 0.35307(7) 1.15951(15) 0.0506(4) Uani 1 1 d . . .
O22 O 0.40799(8) 0.44590(6) 1.13404(14) 0.0405(4) Uani 1 1 d . . .
O23 O 0.40077(11) 0.28256(7) 1.3320(2) 0.0618(5) Uani 1 1 d . . .
H23 H 0.4222 0.2929 1.2596 0.093 Uiso 1 1 calc R . .
C21 C 0.36284(10) 0.38687(8) 1.32003(18) 0.0286(4) Uani 1 1 d . . .
C22 C 0.35889(11) 0.32906(9) 1.3787(2) 0.0367(5) Uani 1 1 d . . .
C23 C 0.31120(13) 0.31880(11) 1.4880(2) 0.0503(6) Uani 1 1 d . . .
H23A H 0.3081 0.2795 1.5275 0.060 Uiso 1 1 calc R . .
C24 C 0.26829(12) 0.36569(13) 1.5393(2) 0.0570(7) Uani 1 1 d . . .
H24A H 0.2358 0.3585 1.6142 0.068 Uiso 1 1 calc R . .
C25 C 0.27198(13) 0.42318(12) 1.4828(3) 0.0542(6) Uani 1 1 d . . .
H25A H 0.2426 0.4554 1.5190 0.065 Uiso 1 1 calc R . .
C26 C 0.31877(11) 0.43312(10) 1.3736(2) 0.0406(5) Uani 1 1 d . . .
H26A H 0.3209 0.4725 1.3340 0.049 Uiso 1 1 calc R . .
C27 C 0.41170(11) 0.39633(9) 1.19725(19) 0.0329(4) Uani 1 1 d . . .
N1 N 0.46369(9) 0.41368(7) 0.89136(15) 0.0277(4) Uani 1 1 d . . .
H1A H 0.4434 0.4240 0.9753 0.033 Uiso 1 1 calc R . .
N2 N 0.51830(9) 0.38607(6) 0.66637(15) 0.0285(4) Uani 1 1 d . . .
H2A H 0.5384 0.3757 0.5823 0.034 Uiso 1 1 calc R . .
C31 C 0.44211(12) 0.46095(9) 0.78965(19) 0.0347(5) Uani 1 1 d . . .
H31A H 0.4594 0.5014 0.8206 0.042 Uiso 1 1 calc R . .
H31B H 0.3866 0.4621 0.7795 0.042 Uiso 1 1 calc R . .
C32 C 0.47861(14) 0.44537(9) 0.6547(2) 0.0410(5) Uani 1 1 d . . .
H32A H 0.4396 0.4429 0.5830 0.049 Uiso 1 1 calc R . .
H32B H 0.5150 0.4775 0.6292 0.049 Uiso 1 1 calc R . .
C33 C 0.46449(12) 0.33823(9) 0.7097(2) 0.0375(5) Uani 1 1 d . . .
H33A H 0.4905 0.2984 0.7126 0.045 Uiso 1 1 calc R . .
H33B H 0.4226 0.3354 0.6435 0.045 Uiso 1 1 calc R . .
C34 C 0.43347(13) 0.35344(9) 0.8490(2) 0.0396(5) Uani 1 1 d . . .
H34A H 0.3777 0.3548 0.8459 0.048 Uiso 1 1 calc R . .
H34B H 0.4488 0.3219 0.9151 0.048 Uiso 1 1 calc R . .
C35 C 0.54756(10) 0.41040(9) 0.90316(19) 0.0318(4) Uani 1 1 d . . .
H35A H 0.5618 0.3809 0.9746 0.038 Uiso 1 1 calc R . .
H35B H 0.5680 0.4507 0.9285 0.038 Uiso 1 1 calc R . .
C36 C 0.58007(11) 0.39047(9) 0.7667(2) 0.0357(5) Uani 1 1 d . . .
H36A H 0.6181 0.4203 0.7354 0.043 Uiso 1 1 calc R . .
H36B H 0.6052 0.3505 0.7764 0.043 Uiso 1 1 calc R . .

loop_
_atom_site_aniso_label
_atom_site_aniso_U_11
_atom_site_aniso_U_22
_atom_site_aniso_U_33
_atom_site_aniso_U_23
_atom_site_aniso_U_13
_atom_site_aniso_U_12
O11 0.0463(8) 0.0263(7) 0.0356(8) -0.0046(6) -0.0014(6) 0.0029(6)
O12 0.0552(9) 0.0299(7) 0.0260(7) -0.0009(6) 0.0105(6) -0.0032(6)
O13 0.0634(10) 0.0315(8) 0.0395(8) -0.0029(6) 0.0111(7) -0.0041(7)
C11 0.0243(8) 0.0269(9) 0.0248(9) 0.0029(7) -0.0029(7) 0.0042(7)
C12 0.0307(9) 0.0272(9) 0.0288(10) 0.0036(8) 0.0000(8) 0.0048(7)
C13 0.0430(11) 0.0354(10) 0.0323(10) -0.0040(9) 0.0027(9) 0.0120(9)
C14 0.0385(11) 0.0552(13) 0.0337(11) 0.0034(10) 0.0113(9) 0.0178(10)
C15 0.0297(10) 0.0500(13) 0.0464(13) 0.0140(10) 0.0117(9) 0.0062(9)
C16 0.0260(9) 0.0324(10) 0.0407(11) 0.0044(9) 0.0000(8) 0.0020(7)
C17 0.0279(9) 0.0275(9) 0.0245(9) 0.0000(8) -0.0045(7) 0.0040(7)
O21 0.0563(10) 0.0592(10) 0.0363(8) 0.0066(7) 0.0156(7) 0.0223(8)
O22 0.0484(8) 0.0378(8) 0.0351(8) 0.0042(6) 0.0049(6) -0.0034(6)
O23 0.0744(12) 0.0366(9) 0.0744(13) 0.0110(8) 0.0247(10) 0.0143(8)
C21 0.0274(9) 0.0337(10) 0.0247(9) -0.0016(8) -0.0027(7) -0.0035(7)
C22 0.0350(10) 0.0389(11) 0.0360(11) 0.0023(9) 0.0021(9) -0.0009(8)
C23 0.0413(12) 0.0592(14) 0.0505(14) 0.0197(12) 0.0064(11) -0.0102(11)
C24 0.0360(12) 0.094(2) 0.0412(13) 0.0032(13) 0.0140(10) -0.0078(12)
C25 0.0448(13) 0.0631(15) 0.0549(15) -0.0170(13) 0.0137(11) 0.0042(11)
C26 0.0390(11) 0.0378(11) 0.0450(12) -0.0062(10) 0.0034(10) -0.0003(9)
C27 0.0318(10) 0.0395(11) 0.0273(10) 0.0030(8) -0.0049(8) -0.0035(8)
N1 0.0349(8) 0.0273(8) 0.0210(8) -0.0014(6) 0.0027(6) 0.0003(6)
N2 0.0394(9) 0.0259(8) 0.0201(8) 0.0014(6) 0.0033(6) 0.0048(6)
C31 0.0425(11) 0.0330(10) 0.0287(10) 0.0013(8) -0.0008(8) 0.0111(8)
C32 0.0630(14) 0.0334(11) 0.0267(10) 0.0054(8) 0.0022(9) 0.0183(10)
C33 0.0438(11) 0.0329(10) 0.0360(11) -0.0077(9) 0.0032(9) -0.0067(9)
C34 0.0515(12) 0.0335(11) 0.0338(11) -0.0042(9) 0.0069(9) -0.0131(9)
C35 0.0346(10) 0.0335(10) 0.0272(10) 0.0004(8) -0.0038(8) 0.0036(8)
C36 0.0342(10) 0.0433(11) 0.0296(10) -0.0005(9) 0.0022(8) 0.0000(8)

loop_
_atom_type_symbol
_atom_type_description
_atom_type_scat_dispersion_real
_atom_type_scat_dispersion_imag
_atom_type_scat_source
C C 0.0033 0.0016 'International Tables Vol C Tables 4.2.6.8 and 6.1.1.4'
H H 0.0000 0.0000 'International Tables Vol C Tables 4.2.6.8 and 6.1.1.4'
N N 0.0061 0.0033 'International Tables Vol C Tables 4.2.6.8 and 6.1.1.4'
O O 0.0106 0.0060 'International Tables Vol C Tables 4.2.6.8 and 6.1.1.4'

loop_
_geom_angle_atom_site_label_1
_geom_angle_atom_site_label_2
_geom_angle_atom_site_label_3
_geom_angle
_geom_angle_site_symmetry_1
_geom_angle_site_symmetry_3
_geom_angle_publ_flag
C12 O13 H13 109.5 . . ?
C16 C11 C12 118.50(17) . . ?
C16 C11 C17 119.57(16) . . ?
C12 C11 C17 121.93(16) . . ?
O13 C12 C13 118.05(17) . . ?
O13 C12 C11 121.59(16) . . ?
C13 C12 C11 120.36(17) . . ?
C14 C13 C12 119.82(19) . . ?
C14 C13 H13A 120.1 . . ?
C12 C13 H13A 120.1 . . ?
C13 C14 C15 120.94(19) . . ?
C13 C14 H14A 119.5 . . ?
C15 C14 H14A 119.5 . . ?
C16 C15 C14 119.31(19) . . ?
C16 C15 H15A 120.3 . . ?
C14 C15 H15A 120.3 . . ?
C15 C16 C11 121.03(19) . . ?
C15 C16 H16A 119.5 . . ?
C11 C16 H16A 119.5 . . ?
O11 C17 O12 123.14(17) . . ?
O11 C17 C11 121.30(16) . . ?
O12 C17 C11 115.57(15) . . ?
C22 O23 H23 109.5 . . ?
C26 C21 C22 118.82(18) . . ?
C26 C21 C27 121.94(18) . . ?
C22 C21 C27 119.17(17) . . ?
O23 C22 C23 118.54(19) . . ?
O23 C22 C21 121.53(18) . . ?
C23 C22 C21 119.93(19) . . ?
C24 C23 C22 119.9(2) . . ?
C24 C23 H23A 120.0 . . ?
C22 C23 H23A 120.0 . . ?
C23 C24 C25 120.8(2) . . ?
C23 C24 H24A 119.6 . . ?
C25 C24 H24A 119.6 . . ?
C26 C25 C24 119.2(2) . . ?
C26 C25 H25A 120.4 . . ?
C24 C25 H25A 120.4 . . ?
C25 C26 C21 121.3(2) . . ?
C25 C26 H26A 119.3 . . ?
C21 C26 H26A 119.3 . . ?
O21 C27 O22 122.81(18) . . ?
O21 C27 C21 117.89(17) . . ?
O22 C27 C21 119.25(18) . . ?
C34 N1 C35 109.68(15) . . ?
C34 N1 C31 109.86(15) . . ?
C35 N1 C31 109.93(14) . . ?
C34 N1 H1A 109.1 . . ?
C35 N1 H1A 109.1 . . ?
C31 N1 H1A 109.1 . . ?
C36 N2 C33 109.31(15) . . ?
C36 N2 C32 110.17(15) . . ?
C33 N2 C32 109.94(16) . . ?
C36 N2 H2A 109.1 . . ?
C33 N2 H2A 109.1 . . ?
C32 N2 H2A 109.1 . . ?
N1 C31 C32 108.73(14) . . ?
N1 C31 H31A 109.9 . . ?
C32 C31 H31A 109.9 . . ?
N1 C31 H31B 109.9 . . ?
C32 C31 H31B 109.9 . . ?
H31A C31 H31B 108.3 . . ?
N2 C32 C31 109.39(15) . . ?
N2 C32 H32A 109.8 . . ?
C31 C32 H32A 109.8 . . ?
N2 C32 H32B 109.8 . . ?
C31 C32 H32B 109.8 . . ?
H32A C32 H32B 108.2 . . ?
N2 C33 C34 109.68(15) . . ?
N2 C33 H33A 109.7 . . ?
C34 C33 H33A 109.7 . . ?
N2 C33 H33B 109.7 . . ?
C34 C33 H33B 109.7 . . ?
H33A C33 H33B 108.2 . . ?
N1 C34 C33 108.65(15) . . ?
N1 C34 H34A 110.0 . . ?
C33 C34 H34A 110.0 . . ?
N1 C34 H34B 110.0 . . ?
C33 C34 H34B 110.0 . . ?
H34A C34 H34B 108.3 . . ?
N1 C35 C36 108.73(15) . . ?
N1 C35 H35A 109.9 . . ?
C36 C35 H35A 109.9 . . ?
N1 C35 H35B 109.9 . . ?
C36 C35 H35B 109.9 . . ?
H35A C35 H35B 108.3 . . ?
N2 C36 C35 109.14(15) . . ?
N2 C36 H36A 109.9 . . ?
C35 C36 H36A 109.9 . . ?
N2 C36 H36B 109.9 . . ?
C35 C36 H36B 109.9 . . ?
H36A C36 H36B 108.3 . . ?

loop_
_geom_bond_atom_site_label_1
_geom_bond_atom_site_label_2
_geom_bond_distance
_geom_bond_site_symmetry_2
_geom_bond_publ_flag
O11 C17 1.230(2) . ?
O12 C17 1.295(2) . ?
O13 C12 1.344(2) . ?
O13 H13 0.840 . ?
C11 C16 1.400(3) . ?
C11 C12 1.402(3) . ?
C11 C17 1.491(3) . ?
C12 C13 1.390(3) . ?
C13 C14 1.378(3) . ?
C13 H13A 0.950 . ?
C14 C15 1.387(3) . ?
C14 H14A 0.950 . ?
C15 C16 1.383(3) . ?
C15 H15A 0.950 . ?
C16 H16A 0.950 . ?
O21 C27 1.254(2) . ?
O22 C27 1.258(2) . ?
O23 C22 1.345(2) . ?
O23 H23 0.840 . ?
C21 C26 1.387(3) . ?
C21 C22 1.399(3) . ?
C21 C27 1.502(3) . ?
C22 C23 1.388(3) . ?
C23 C24 1.378(3) . ?
C23 H23A 0.950 . ?
C24 C25 1.383(4) . ?
C24 H24A 0.950 . ?
C25 C26 1.376(3) . ?
C25 H25A 0.950 . ?
C26 H26A 0.950 . ?
N1 C34 1.489(2) . ?
N1 C35 1.493(2) . ?
N1 C31 1.494(2) . ?
N1 H1A 0.930 . ?
N2 C36 1.478(2) . ?
N2 C33 1.483(2) . ?
N2 C32 1.487(2) . ?
N2 H2A 0.930 . ?
C31 C32 1.518(3) . ?
C31 H31A 0.990 . ?
C31 H31B 0.990 . ?
C32 H32A 0.990 . ?
C32 H32B 0.990 . ?
C33 C34 1.516(3) . ?
C33 H33A 0.990 . ?
C33 H33B 0.990 . ?
C34 H34A 0.990 . ?
C34 H34B 0.990 . ?
C35 C36 1.527(3) . ?
C35 H35A 0.990 . ?
C35 H35B 0.990 . ?
C36 H36A 0.990 . ?
C36 H36B 0.990 . ?

loop_
_geom_torsion_atom_site_label_1
_geom_torsion_atom_site_label_2
_geom_torsion_atom_site_label_3
_geom_torsion_atom_site_label_4
_geom_torsion
_geom_torsion_site_symmetry_1
_geom_torsion_site_symmetry_2
_geom_torsion_site_symmetry_3
_geom_torsion_site_symmetry_4
_geom_torsion_publ_flag
C16 C11 C12 O13 176.71(17) . . . . ?
C17 C11 C12 O13 -2.7(3) . . . . ?
C16 C11 C12 C13 -2.5(3) . . . . ?
C17 C11 C12 C13 178.10(16) . . . . ?
O13 C12 C13 C14 -177.36(18) . . . . ?
C11 C12 C13 C14 1.9(3) . . . . ?
C12 C13 C14 C15 -0.3(3) . . . . ?
C13 C14 C15 C16 -0.6(3) . . . . ?
C14 C15 C16 C11 -0.1(3) . . . . ?
C12 C11 C16 C15 1.6(3) . . . . ?
C17 C11 C16 C15 -178.98(17) . . . . ?
C16 C11 C17 O11 7.5(3) . . . . ?
C12 C11 C17 O11 -173.15(17) . . . . ?
C16 C11 C17 O12 -172.16(16) . . . . ?
C12 C11 C17 O12 7.2(2) . . . . ?
C26 C21 C22 O23 -179.40(19) . . . . ?
C27 C21 C22 O23 3.5(3) . . . . ?
C26 C21 C22 C23 0.3(3) . . . . ?
C27 C21 C22 C23 -176.85(19) . . . . ?
O23 C22 C23 C24 179.2(2) . . . . ?
C21 C22 C23 C24 -0.5(3) . . . . ?
C22 C23 C24 C25 0.1(4) . . . . ?
C23 C24 C25 C26 0.5(4) . . . . ?
C24 C25 C26 C21 -0.7(3) . . . . ?
C22 C21 C26 C25 0.3(3) . . . . ?
C27 C21 C26 C25 177.37(19) . . . . ?
C26 C21 C27 O21 176.44(19) . . . . ?
C22 C21 C27 O21 -6.5(3) . . . . ?
C26 C21 C27 O22 -6.1(3) . . . . ?
C22 C21 C27 O22 170.94(18) . . . . ?
C34 N1 C31 C32 -63.1(2) . . . . ?
C35 N1 C31 C32 57.6(2) . . . . ?
C36 N2 C32 C31 -63.2(2) . . . . ?
C33 N2 C32 C31 57.3(2) . . . . ?
N1 C31 C32 N2 4.4(2) . . . . ?
C36 N2 C33 C34 58.6(2) . . . . ?
C32 N2 C33 C34 -62.4(2) . . . . ?
C35 N1 C34 C33 -62.7(2) . . . . ?
C31 N1 C34 C33 58.2(2) . . . . ?
N2 C33 C34 N1 3.8(2) . . . . ?
C34 N1 C35 C36 57.83(19) . . . . ?
C31 N1 C35 C36 -63.06(19) . . . . ?
C33 N2 C36 C35 -63.32(19) . . . . ?
C32 N2 C36 C35 57.6(2) . . . . ?
N1 C35 C36 N2 4.6(2) . . . . ?
